data_2005171
loop_
_publ_author_name
'G\"orbitz, C. H.'
'Dalhus, B.'

_publ_section_title
;
 Redetermination of <small>L</small>-Leucine at 120K
;
_journal_issue 7
_journal_name_full 'Acta Crystallographica Section C'
_journal_page_first 1754
_journal_page_last 1756
_journal_paper_doi 10.1107/S0108270196002296
_journal_volume 52
_journal_year 1996
_chemical_formula_iupac 'C6 H13 N O2'
_chemical_formula_sum 'C6 H13 N O2'
_chemical_formula_weight 131.17
_chemical_name_systematic
;
L-leucine
;
_space_group_IT_number 4
_symmetry_cell_setting monoclinic
_symmetry_space_group_name_Hall 'P 2yb'
_symmetry_space_group_name_H-M 'P 1 21 1'
_audit_creation_method SHELXL
_cell_angle_alpha 90.
_cell_angle_beta 94.20(2)
_cell_angle_gamma 90.
_cell_formula_units_Z 4
_cell_length_a 9.562(2)
_cell_length_b 5.301(1)
_cell_length_c 14.519(3)
_cell_measurement_reflns_used 25
_cell_measurement_temperature 120(2)
_cell_measurement_theta_max 20.0
_cell_measurement_theta_min 15.0
_cell_volume 734.0(3)
_computing_structure_refinement 'SHELXL93 (Sheldrick, 1993)'
_computing_structure_solution 'SIR92 (Altomare et al., 1994)'
_diffrn_ambient_temperature 120(2)
_diffrn_measurement_device 'Nicolet P3'
_diffrn_measurement_method 2\q
_diffrn_radiation_monochromator graphite
_diffrn_radiation_source 'fine-focus sealed tube'
_diffrn_radiation_type MoK\a
_diffrn_radiation_wavelength 0.71069
_diffrn_reflns_av_R_equivalents 0.1104
_diffrn_reflns_av_sigmaI/netI 0.1119
_diffrn_reflns_limit_h_max 15
_diffrn_reflns_limit_h_min -15
_diffrn_reflns_limit_k_max 8
_diffrn_reflns_limit_k_min 0
_diffrn_reflns_limit_l_max 23
_diffrn_reflns_limit_l_min -23
_diffrn_reflns_number 7081
_diffrn_reflns_theta_max 35.0
_diffrn_reflns_theta_min 2.0
_diffrn_standards_decay_% 0.0
_diffrn_standards_interval_count 96
_diffrn_standards_number 3
_exptl_absorpt_coefficient_mu 0.088
_exptl_absorpt_correction_type none
_exptl_crystal_colour colourless
_exptl_crystal_density_diffrn 1.187
_exptl_crystal_density_method 'not measured'
_exptl_crystal_description plate
_exptl_crystal_F_000 288
_exptl_crystal_size_max 1.20
_exptl_crystal_size_mid 0.80
_exptl_crystal_size_min 0.07
_refine_diff_density_max 0.482
_refine_diff_density_min -0.214
_refine_ls_abs_structure_details 'Flack (1983) parameter = -0.8(7)'
_refine_ls_abs_structure_Flack -0.8(7)
_refine_ls_extinction_method none
_refine_ls_goodness_of_fit_all 1.086
_refine_ls_goodness_of_fit_obs 1.116
_refine_ls_hydrogen_treatment refall
_refine_ls_matrix_type full
_refine_ls_number_parameters 205
_refine_ls_number_reflns 3545
_refine_ls_number_restraints 1
_refine_ls_restrained_S_all 1.137
_refine_ls_restrained_S_obs 1.116
_refine_ls_R_factor_all 0.0491
_refine_ls_R_factor_obs 0.0435
_refine_ls_shift/esd_max -0.002
_refine_ls_shift/esd_mean 0.000
_refine_ls_structure_factor_coef Fsqd
_refine_ls_weighting_scheme
;
calc w = 1/[\s^2^(F~o~^2^) + (0.0309P)^2^ + 0.0183P]
where P = (F~o~^2^ + 2F~c~^2^)/3
;
_refine_ls_wR_factor_all 0.1044
_refine_ls_wR_factor_obs 0.1015
_reflns_number_observed 3195
_reflns_number_total 3546
_reflns_observed_criterion >2sigma(I)
_cod_data_source_file pa1221.cif
_cod_data_source_block leu
_cod_original_sg_symbol_H-M 'P 21'
_cod_database_code 2005171

loop_
_symmetry_equiv_pos_as_xyz
'x, y, z'
'-x, y+1/2, -z'

loop_
_atom_site_aniso_label
_atom_site_aniso_U_11
_atom_site_aniso_U_22
_atom_site_aniso_U_33
_atom_site_aniso_U_12
_atom_site_aniso_U_13
_atom_site_aniso_U_23
O1A 0.0106(3) 0.0202(3) 0.0212(3) 0.0002(3) 0.0028(2) -0.0002(3)
O2A 0.0194(4) 0.0132(3) 0.0305(4) 0.0034(3) 0.0028(3) -0.0002(3)
N1A 0.0121(4) 0.0142(3) 0.0169(3) 0.0033(3) 0.0023(3) -0.0004(3)
C1A 0.0128(4) 0.0149(4) 0.0150(4) 0.0026(3) 0.0041(3) 0.0024(3)
C2A 0.0109(4) 0.0126(4) 0.0164(4) 0.0021(3) 0.0025(3) 0.0005(3)
C3A 0.0187(5) 0.0174(4) 0.0157(4) 0.0023(4) 0.0007(3) 0.0013(3)
C4A 0.0209(5) 0.0256(5) 0.0188(4) 0.0047(5) -0.0003(4) -0.0043(4)
C5A 0.0336(7) 0.0220(5) 0.0324(6) -0.0027(6) -0.0057(5) -0.0038(5)
C6A 0.0402(9) 0.0510(9) 0.0162(4) -0.0031(8) 0.0007(5) -0.0013(6)
O1B 0.0114(3) 0.0169(3) 0.0237(3) -0.0018(3) 0.0006(3) 0.0053(3)
O2B 0.0211(4) 0.0136(3) 0.0347(5) -0.0024(3) 0.0007(3) 0.0009(3)
N1B 0.0144(4) 0.0189(4) 0.0214(4) -0.0064(4) 0.0026(3) -0.0023(3)
C1B 0.0112(4) 0.0166(4) 0.0158(4) -0.0014(4) 0.0022(3) 0.0003(3)
C2B 0.0121(4) 0.0172(4) 0.0170(4) 0.0004(4) 0.0011(3) -0.0025(3)
C3B 0.0216(5) 0.0287(5) 0.0168(4) 0.0032(5) 0.0000(4) -0.0052(4)
C4B 0.0233(6) 0.0438(8) 0.0181(4) -0.0052(6) 0.0008(4) 0.0020(5)
C5B 0.0451(10) 0.0374(8) 0.0307(6) 0.0124(7) 0.0010(6) 0.0046(6)
C6B 0.0529(12) 0.100(2) 0.0199(6) 0.0280(14) 0.0095(6) 0.0078(9)

loop_
_atom_site_label
_atom_site_occupancy
_atom_site_fract_x
_atom_site_fract_y
_atom_site_fract_z
_atom_site_U_iso_or_equiv
_atom_site_thermal_displace_type
_atom_site_calc_flag
_atom_site_refinement_flags
_atom_site_type_symbol
O1A 1 0.36406(9) 0.6329(2) 0.41484(6) 0.0173(2) Uani d . O
O2A 1 0.27276(11) 0.2690(2) 0.36298(7) 0.0210(2) Uani d . O
N1A 1 0.11318(10) 0.8489(2) 0.42780(6) 0.0143(2) Uani d . N
H1A 1 0.1668(21) 0.9703(39) 0.4078(12) 0.018(4) Uiso d . H
H2A 1 0.0327(22) 0.9006(41) 0.4250(13) 0.018(4) Uiso d . H
H3A 1 0.1381(23) 0.8053(40) 0.4829(14) 0.024(5) Uiso d . H
C1A 1 0.26337(12) 0.4983(2) 0.38317(7) 0.0141(2) Uani d . C
C2A 1 0.12083(11) 0.6272(2) 0.36489(7) 0.0132(2) Uani d . C
H4A 1 0.0481(15) 0.5108(25) 0.3765(3) 0.016 Uiso calc R H
C3A 1 0.09863(13) 0.7250(2) 0.26535(7) 0.0173(2) Uani d . C
H5A 1 0.0088(13) 0.8206(14) 0.25933(11) 0.021 Uiso calc R H
H6A 1 0.1753(11) 0.8462(18) 0.2546(2) 0.021 Uiso calc R H
C4A 1 0.09460(14) 0.5252(3) 0.18929(8) 0.0219(2) Uani d . C
H7A 1 0.1764(20) 0.4300(23) 0.1960(2) 0.026 Uiso calc R H
C5A 1 -0.0311(2) 0.3500(3) 0.19462(11) 0.0297(3) Uani d . C
H8A 1 -0.0268(10) 0.2152(28) 0.1480(11) 0.060(5) Uiso calc R H
H9A 1 -0.1186(13) 0.4473(16) 0.1825(13) 0.060(5) Uiso calc R H
H10A 1 -0.0293(11) 0.2741(29) 0.2568(10) 0.060(5) Uiso calc R H
C6A 1 0.0869(2) 0.6560(4) 0.09509(9) 0.0359(4) Uani d . C
H11A 1 0.1667(15) 0.7661(29) 0.0917(4) 0.046(4) Uiso calc R H
H12A 1 0.0017(15) 0.7536(28) 0.0872(5) 0.046(4) Uiso calc R H
H13A 1 0.0875(17) 0.5307(19) 0.0469(7) 0.046(4) Uiso calc R H
O1B 1 0.15366(9) 0.5422(2) 0.58519(6) 0.0173(2) Uani d . O
O2B 1 0.23254(11) 0.1529(2) 0.61759(7) 0.0232(2) Uani d . O
N1B 1 0.41686(11) 0.7347(2) 0.59968(7) 0.0182(2) Uani d . N
H1B 1 0.3551(20) 0.8610(42) 0.6170(12) 0.017(4) Uiso d . H
H2B 1 0.5045(31) 0.7744(57) 0.6082(18) 0.051(7) Uiso d . H
H3B 1 0.4072(22) 0.7114(40) 0.5455(13) 0.021(4) Uiso d . H
C1B 1 0.24727(12) 0.3874(2) 0.61392(7) 0.0145(2) Uani d . C
C2B 1 0.38848(12) 0.4986(2) 0.65091(7) 0.0155(2) Uani d . C
H4B 1 0.4560(17) 0.3879(28) 0.6433(2) 0.019 Uiso calc R H
C3B 1 0.38734(14) 0.5656(3) 0.75359(8) 0.0224(2) Uani d . C
H5B 1 0.4700(13) 0.6660(16) 0.7711(3) 0.027 Uiso calc R H
H6B 1 0.3058(13) 0.6699(17) 0.7620(2) 0.027 Uiso calc R H
C4B 1 0.3846(2) 0.3395(3) 0.81905(9) 0.0284(3) Uani d . C
H7B 1 0.3173(17) 0.2318(27) 0.7970(6) 0.034 Uiso calc R H
C5B 1 0.5249(2) 0.2016(4) 0.82503(11) 0.0378(4) Uani d . C
H8B 1 0.5200(7) 0.0535(29) 0.8665(11) 0.053(4) Uiso calc R H
H9B 1 0.5999(11) 0.3174(19) 0.8500(13) 0.053(4) Uiso calc R H
H10B 1 0.5461(10) 0.1439(32) 0.7625(9) 0.053(4) Uiso calc R H
C6B 1 0.3497(2) 0.4279(7) 0.91429(11) 0.0573(7) Uani d . C
H11B 1 0.2620(16) 0.4997(39) 0.9105(3) 0.062(5) Uiso calc R H
H12B 1 0.4149(17) 0.5451(32) 0.9361(7) 0.062(5) Uiso calc R H
H13B 1 0.3512(20) 0.2923(24) 0.9539(7) 0.062(5) Uiso calc R H

loop_
_atom_type_symbol
_atom_type_description
_atom_type_scat_dispersion_real
_atom_type_scat_dispersion_imag
_atom_type_scat_source
O O 0.0106 0.0060 'International Tables Vol C Tables 4.2.6.8 and 6.1.1.4'
N N 0.0061 0.0033 'International Tables Vol C Tables 4.2.6.8 and 6.1.1.4'
C C 0.0033 0.0016 'International Tables Vol C Tables 4.2.6.8 and 6.1.1.4'
H H 0.0000 0.0000 'International Tables Vol C Tables 4.2.6.8 and 6.1.1.4'

loop_
_geom_angle_atom_site_label_1
_geom_angle_atom_site_label_2
_geom_angle_atom_site_label_3
_geom_angle
_geom_angle_publ_flag
C2A N1A H1A 108.5(13) ?
C2A N1A H2A 108.8(14) ?
H1A N1A H2A 107.9(19) ?
C2A N1A H3A 109.8(15) ?
H1A N1A H3A 112.2(17) ?
H2A N1A H3A 110.(2) ?
O2A C1A O1A 124.66(11) yes
O2A C1A C2A 118.03(10) yes
O1A C1A C2A 117.27(9) yes
N1A C2A C1A 109.16(8) yes
N1A C2A C3A 107.48(9) yes
C1A C2A C3A 111.96(9) yes
N1A C2A H4A 109.40(6) ?
C1A C2A H4A 109.40(6) ?
C3A C2A H4A 109.40(6) ?
C4A C3A C2A 116.13(9) yes
C4A C3A H5A 108.25(6) ?
C2A C3A H5A 108.25(6) ?
C4A C3A H6A 108.25(7) ?
C2A C3A H6A 108.25(6) ?
H5A C3A H6A 107.4 ?
C5A C4A C3A 111.31(12) yes
C5A C4A C6A 109.56(11) yes
C3A C4A C6A 109.19(12) yes
C5A C4A H7A 108.91(8) ?
C3A C4A H7A 108.91(6) ?
C6A C4A H7A 108.91(9) ?
C4A C5A H8A 109.47(8) ?
C4A C5A H9A 109.47(8) ?
H8A C5A H9A 109.5 ?
C4A C5A H10A 109.47(7) ?
H8A C5A H10A 109.5 ?
H9A C5A H10A 109.5 ?
C4A C6A H11A 109.47(9) ?
C4A C6A H12A 109.47(9) ?
H11A C6A H12A 109.5 ?
C4A C6A H13A 109.47(9) ?
H11A C6A H13A 109.5 ?
H12A C6A H13A 109.5 ?
C2B N1B H1B 108.9(13) ?
C2B N1B H2B 110.1(19) ?
H1B N1B H2B 114.(2) ?
C2B N1B H3B 110.6(16) ?
H1B N1B H3B 110.2(18) ?
H2B N1B H3B 103.(2) ?
O2B C1B O1B 125.45(11) yes
O2B C1B C2B 117.75(10) yes
O1B C1B C2B 116.75(10) yes
N1B C2B C3B 107.77(10) yes
N1B C2B C1B 109.62(8) yes
C3B C2B C1B 111.14(10) yes
N1B C2B H4B 109.43(7) ?
C3B C2B H4B 109.43(7) ?
C1B C2B H4B 109.43(6) ?
C4B C3B C2B 115.07(11) yes
C4B C3B H5B 108.50(7) ?
C2B C3B H5B 108.50(7) ?
C4B C3B H6B 108.50(8) ?
C2B C3B H6B 108.50(7) ?
H5B C3B H6B 107.5 ?
C6B C4B C5B 110.30(12) yes
C6B C4B C3B 109.76(17) yes
C5B C4B C3B 110.87(13) yes
C6B C4B H7B 108.62(13) ?
C5B C4B H7B 108.62(10) ?
C3B C4B H7B 108.62(7) ?
C4B C5B H8B 109.47(10) ?
C4B C5B H9B 109.47(10) ?
H8B C5B H9B 109.5 ?
C4B C5B H10B 109.47(8) ?
H8B C5B H10B 109.5 ?
H9B C5B H10B 109.5 ?
C4B C6B H11B 109.47(10) ?
C4B C6B H12B 109.47(13) ?
H11B C6B H12B 109.5 ?
C4B C6B H13B 109.47(14) ?
H11B C6B H13B 109.5 ?
H12B C6B H13B 109.5 ?

loop_
_geom_bond_atom_site_label_1
_geom_bond_atom_site_label_2
_geom_bond_distance
_geom_bond_publ_flag
O1A C1A 1.2580(10) yes
O2A C1A 1.2550(10) yes
N1A C2A 1.4940(10) yes
N1A H1A 0.88(2) yes
N1A H2A 0.82(2) yes
N1A H3A 0.85(2) yes
C1A C2A 1.530(2) yes
C2A C3A 1.5350(10) yes
C2A H4A 0.95(2) ?
C3A C4A 1.529(2) yes
C3A H5A 0.996(14) ?
C3A H6A 0.996(15) ?
C4A C5A 1.525(2) yes
C4A C6A 1.530(2) yes
C4A H7A 0.93(2) ?
C5A H8A 0.988(14) ?
C5A H9A 0.988(14) ?
C5A H10A 0.988(14) ?
C6A H11A 0.965(14) ?
C6A H12A 0.965(14) ?
C6A H13A 0.965(14) ?
O1B C1B 1.2630(10) yes
O2B C1B 1.2520(10) yes
N1B C2B 1.491(2) yes
N1B H1B 0.94(2) yes
N1B H2B 0.86(3) yes
N1B H3B 0.80(2) yes
C1B C2B 1.534(2) yes
C2B C3B 1.533(2) yes
C2B H4B 0.89(2) ?
C3B C4B 1.531(2) yes
C3B H5B 0.97(2) ?
C3B H6B 0.971(15) ?
C4B C6B 1.520(2) yes
C4B C5B 1.524(3) yes
C4B H7B 0.90(2) ?
C5B H8B 0.993(14) ?
C5B H9B 0.993(14) ?
C5B H10B 0.993(14) ?
C6B H11B 0.920(15) ?
C6B H12B 0.920(15) ?
C6B H13B 0.920(15) ?

loop_
_geom_torsion_atom_site_label_1
_geom_torsion_atom_site_label_2
_geom_torsion_atom_site_label_3
_geom_torsion_atom_site_label_4
_geom_torsion
_geom_torsion_publ_flag
O2A C1A C2A N1A 155.41(10) ?
O1A C1A C2A N1A -26.75(13) yes
O2A C1A C2A C3A -85.72(12) ?
O1A C1A C2A C3A 92.12(11) ?
N1A C2A C3A C4A -176.81(10) yes
C1A C2A C3A C4A 63.33(13) ?
C2A C3A C4A C5A 64.63(13) yes
C2A C3A C4A C6A -174.29(12) yes
O2B C1B C2B N1B 150.15(11) ?
O1B C1B C2B N1B -32.28(13) yes
O2B C1B C2B C3B -90.82(13) ?
O1B C1B C2B C3B 86.75(12) ?
N1B C2B C3B C4B -170.01(11) yes
C1B C2B C3B C4B 69.86(13) ?
C2B C3B C4B C5B 71.00(15) yes
C2B C3B C4B C6B -166.89(14) yes

loop_
_cod_related_entry_id
_cod_related_entry_database
_cod_related_entry_code
1 ChemSpider 5880
